data_2217688
loop_
_publ_author_name
'Liu, Changying'
'Shi, Xiufang'
'Du, Bin'
'Wu, Chunli'
'Zhang, Mingjie'

_publ_section_title
;
 Hexaaquamanganese(II) dipicrate dihydrate
;
_journal_coeditor_code WW2104
_journal_issue 2
_journal_name_full 'Acta Crystallographica Section E'
_journal_page_first m270
_journal_page_last m271
_journal_paper_doi 10.1107/S1600536807064276
_journal_volume 64
_journal_year 2008
_chemical_formula_iupac '[Mn (H2 O)6] (C6 H2 N3 O7)2, 2H2 O'
_chemical_formula_moiety 'H12 Mn O6 2+, 2(C6 H2 N3 O7 -), 2(H2 O)'
_chemical_formula_sum 'C12 H20 Mn N6 O22'
_chemical_formula_weight 655.28
_chemical_name_systematic
;
Hexaaquamanganese(II) dipicrate dihydrate
;
_space_group_IT_number 56
_symmetry_cell_setting orthorhombic
_symmetry_space_group_name_Hall '-P 2ab 2ac'
_symmetry_space_group_name_H-M 'P c c n'
_atom_sites_solution_hydrogens geom
_atom_sites_solution_primary direct
_atom_sites_solution_secondary difmap
_cell_angle_alpha 90.00
_cell_angle_beta 90.00
_cell_angle_gamma 90.00
_cell_formula_units_Z 4
_cell_length_a 25.344(6)
_cell_length_b 7.1625(17)
_cell_length_c 13.217(3)
_cell_measurement_reflns_used 3819
_cell_measurement_temperature 294(2)
_cell_measurement_theta_max 26.88
_cell_measurement_theta_min 2.96
_cell_volume 2399.2(10)
_computing_cell_refinement 'SAINT (Bruker, 1997)'
_computing_data_collection 'SMART (Bruker, 1997)'
_computing_data_reduction 'SAINT (Bruker, 1997)'
_computing_molecular_graphics 'SHELXTL (Bruker, 1997)'
_computing_publication_material 'SHELXTL (Bruker, 1997)'
_computing_structure_refinement 'SHELXL97 (Sheldrick, 1997)'
_computing_structure_solution 'SHELXS97 (Sheldrick, 1997)'
_diffrn_ambient_temperature 294(2)
_diffrn_measured_fraction_theta_full 0.999
_diffrn_measured_fraction_theta_max 0.999
_diffrn_measurement_device_type 'Bruker SMART CCD area-detector'
_diffrn_measurement_method '\f and \w scans'
_diffrn_radiation_monochromator graphite
_diffrn_radiation_source 'fine-focus sealed tube'
_diffrn_radiation_type MoK\a
_diffrn_radiation_wavelength 0.71073
_diffrn_reflns_av_R_equivalents 0.0334
_diffrn_reflns_av_sigmaI/netI 0.0231
_diffrn_reflns_limit_h_max 20
_diffrn_reflns_limit_h_min -30
_diffrn_reflns_limit_k_max 8
_diffrn_reflns_limit_k_min -6
_diffrn_reflns_limit_l_max 15
_diffrn_reflns_limit_l_min -14
_diffrn_reflns_number 11295
_diffrn_reflns_theta_full 25.02
_diffrn_reflns_theta_max 25.02
_diffrn_reflns_theta_min 2.96
_diffrn_standards_decay_% 0
_diffrn_standards_interval_count 0
_diffrn_standards_interval_time 0
_diffrn_standards_number 0
_exptl_absorpt_coefficient_mu 0.667
_exptl_absorpt_correction_T_max 0.8781
_exptl_absorpt_correction_T_min 0.8352
_exptl_absorpt_correction_type multi-scan
_exptl_absorpt_process_details '(SADABS; Sheldrick, 1996)'
_exptl_crystal_colour yellow
_exptl_crystal_density_diffrn 1.814
_exptl_crystal_density_method 'not measured'
_exptl_crystal_description prism
_exptl_crystal_F_000 1340
_exptl_crystal_size_max 0.28
_exptl_crystal_size_mid 0.24
_exptl_crystal_size_min 0.20
_refine_diff_density_max 0.501
_refine_diff_density_min -1.201
_refine_ls_extinction_method none
_refine_ls_goodness_of_fit_ref 1.105
_refine_ls_hydrogen_treatment mixed
_refine_ls_matrix_type full
_refine_ls_number_parameters 211
_refine_ls_number_reflns 2122
_refine_ls_number_restraints 8
_refine_ls_restrained_S_all 1.104
_refine_ls_R_factor_all 0.0616
_refine_ls_R_factor_gt 0.0469
_refine_ls_shift/su_max 0.002
_refine_ls_shift/su_mean 0.000
_refine_ls_structure_factor_coef Fsqd
_refine_ls_weighting_details 'calc w=1/[\s^2^(Fo^2^)+(0.1031P)^2^+1.8926P] where P=(Fo^2^+2Fc^2^)/3'
_refine_ls_weighting_scheme calc
_refine_ls_wR_factor_gt 0.1437
_refine_ls_wR_factor_ref 0.1582
_reflns_number_gt 1643
_reflns_number_total 2122
_reflns_threshold_expression I>2\s(I)
_cod_data_source_file ww2104.cif
_cod_data_source_block I
_cod_depositor_comments
;
The following automatic conversions were performed:
'_symmetry_cell_setting' value 'Orthorhombic' changed to 'orthorhombic'
according to '/home/saulius/struct/CIF-dictionaries/cif_core.dic'
dictionary named 'cif_core.dic' version 2.4.1 from 2010-06-29.

Automatic conversion script
Id: cif_fix_enum 1527 2010-12-29 10:47:43Z saulius 

The following automatic conversions were performed:

'_symmetry_cell_setting' value 'Orthorhombic' changed to
'orthorhombic' according to
/home/saulius/struct/CIF-dictionaries/cif_core.dic dictionary named
'cif_core.dic' version 2.4.1 from 2010-06-29.

Automatic conversion script
Id: cif_fix_values 1715 2011-07-08 13:25:40Z adriana 
;
_cod_original_cell_volume 2399.2(9)
_cod_database_code 2217688
_cod_database_fobs_code 2217688

loop_
_symmetry_equiv_pos_as_xyz
'x, y, z'
'-x+1/2, -y+1/2, z'
'-x, y+1/2, -z+1/2'
'x+1/2, -y, -z+1/2'
'-x, -y, -z'
'x-1/2, y-1/2, -z'
'x, -y-1/2, z-1/2'
'-x-1/2, y, z-1/2'

loop_
_atom_site_type_symbol
_atom_site_label
_atom_site_fract_x
_atom_site_fract_y
_atom_site_fract_z
_atom_site_U_iso_or_equiv
_atom_site_adp_type
_atom_site_calc_flag
_atom_site_refinement_flags
_atom_site_occupancy
Mn Mn1 0.5000 0.0000 0.5000 0.0324(3) Uani d S 1
O O1 0.46126(10) 0.2424(4) 0.4457(2) 0.0421(7) Uani d D 1
H H1A 0.4744(16) 0.322(5) 0.406(3) 0.051 Uiso d D 1
H H1B 0.4352(12) 0.300(6) 0.472(3) 0.051 Uiso d D 1
O O2 0.55826(9) 0.1880(4) 0.56780(19) 0.0330(6) Uani d D 1
H H2A 0.5744(14) 0.275(4) 0.537(3) 0.040 Uiso d D 1
H H2B 0.5784(12) 0.128(5) 0.606(2) 0.040 Uiso d D 1
O O3 0.45862(10) 0.0148(5) 0.6406(2) 0.0445(8) Uani d D 1
H H3A 0.4722(18) 0.009(6) 0.6979(17) 0.053 Uiso d D 1
H H3B 0.4257(5) 0.002(6) 0.637(4) 0.053 Uiso d D 1
O O4 0.38727(10) 0.9511(5) 0.2517(2) 0.0513(8) Uani d . 1
O O5 0.31431(10) 0.8379(4) 0.30495(17) 0.0370(6) Uani d . 1
O O6 0.15343(9) 0.9452(4) 0.1363(2) 0.0377(7) Uani d . 1
O O7 0.15241(9) 1.0752(4) -0.0108(2) 0.0394(7) Uani d . 1
O O8 0.31310(10) 1.1774(4) -0.18909(18) 0.0380(6) Uani d . 1
O O9 0.38129(10) 1.0114(4) -0.15080(19) 0.0366(7) Uani d . 1
O O10 0.39594(9) 0.9860(4) 0.05051(18) 0.0341(6) Uani d . 1
N N1 0.34078(10) 0.9135(4) 0.2395(2) 0.0283(7) Uani d . 1
N N2 0.17602(11) 1.0079(4) 0.0613(2) 0.0251(7) Uani d . 1
N N3 0.33772(10) 1.0754(4) -0.1311(2) 0.0258(6) Uani d . 1
C C1 0.31536(13) 0.9605(5) 0.1440(2) 0.0242(7) Uani d . 1
C C2 0.26072(13) 0.9623(5) 0.1463(3) 0.0251(7) Uani d . 1
H H2 0.2428 0.9370 0.2062 0.030 Uiso calc R 1
C C3 0.23318(13) 1.0019(4) 0.0588(2) 0.0235(7) Uani d . 1
C C4 0.25917(13) 1.0386(4) -0.0315(3) 0.0245(7) Uani d . 1
H H4 0.2402 1.0684 -0.0895 0.029 Uiso calc R 1
C C5 0.31330(13) 1.0304(4) -0.0340(2) 0.0229(7) Uani d . 1
C C6 0.34639(13) 0.9917(4) 0.0536(3) 0.0246(7) Uani d . 1
O O11 0.50741(10) 0.9801(4) 0.8282(2) 0.0377(7) Uani d D 1
H H11A 0.4971(15) 0.878(3) 0.854(3) 0.045 Uiso d D 1
H H11B 0.5400(6) 0.982(6) 0.842(3) 0.045 Uiso d D 1

loop_
_atom_site_aniso_label
_atom_site_aniso_U_11
_atom_site_aniso_U_22
_atom_site_aniso_U_33
_atom_site_aniso_U_12
_atom_site_aniso_U_13
_atom_site_aniso_U_23
Mn1 0.0302(5) 0.0345(5) 0.0324(5) -0.0018(3) -0.0020(3) 0.0010(3)
O1 0.0328(14) 0.0450(17) 0.0486(17) 0.0143(12) 0.0079(12) 0.0177(13)
O2 0.0237(12) 0.0355(14) 0.0398(15) -0.0053(10) -0.0081(10) 0.0038(11)
O3 0.0233(14) 0.080(2) 0.0299(15) -0.0049(13) 0.0010(11) 0.0035(14)
O4 0.0246(14) 0.098(2) 0.0312(15) -0.0061(14) -0.0079(11) 0.0097(15)
O5 0.0351(13) 0.0514(17) 0.0247(13) 0.0044(12) 0.0019(10) 0.0052(12)
O6 0.0214(13) 0.0518(17) 0.0399(15) 0.0010(11) 0.0062(11) 0.0082(13)
O7 0.0202(13) 0.0538(18) 0.0443(16) 0.0023(12) -0.0087(11) 0.0137(13)
O8 0.0415(14) 0.0462(16) 0.0263(13) 0.0089(12) -0.0015(11) 0.0059(12)
O9 0.0194(13) 0.0578(18) 0.0325(14) 0.0028(11) 0.0030(10) -0.0004(12)
O10 0.0160(12) 0.0588(18) 0.0274(14) 0.0035(10) -0.0005(9) 0.0030(11)
N1 0.0224(15) 0.0361(17) 0.0265(15) 0.0045(12) -0.0018(12) -0.0022(13)
N2 0.0187(14) 0.0231(15) 0.0334(17) -0.0001(11) -0.0012(12) -0.0012(12)
N3 0.0235(14) 0.0308(15) 0.0231(14) -0.0023(12) -0.0018(11) -0.0031(12)
C1 0.0208(16) 0.0291(18) 0.0226(16) 0.0028(13) -0.0026(13) -0.0010(14)
C2 0.0218(17) 0.0265(18) 0.0269(17) 0.0002(13) 0.0015(13) -0.0006(14)
C3 0.0180(16) 0.0232(16) 0.0294(18) 0.0012(12) -0.0011(13) -0.0019(13)
C4 0.0204(17) 0.0259(17) 0.0271(17) 0.0018(13) -0.0060(13) -0.0009(14)
C5 0.0200(16) 0.0263(18) 0.0224(16) -0.0011(13) 0.0000(13) -0.0007(13)
C6 0.0208(17) 0.0265(18) 0.0265(19) 0.0016(13) -0.0029(13) -0.0023(13)
O11 0.0303(15) 0.0455(17) 0.0374(16) -0.0029(12) -0.0032(12) 0.0069(12)

loop_
_atom_type_symbol
_atom_type_description
_atom_type_scat_dispersion_real
_atom_type_scat_dispersion_imag
_atom_type_scat_source
C C 0.0033 0.0016
; International Tables
Vol. C, Tables 4.2.6.8 and 6.1.1.4
;
H H 0.0000 0.0000
; International Tables
Vol. C, Tables 4.2.6.8 and 6.1.1.4
;
N N 0.0061 0.0033
; International Tables
Vol. C, Tables 4.2.6.8 and 6.1.1.4
;
O O 0.0106 0.0060
; International Tables
Vol. C, Tables 4.2.6.8 and 6.1.1.4
;
Mn Mn 0.3368 0.7283
; International Tables
Vol. C, Tables 4.2.6.8 and 6.1.1.4
;

loop_
_geom_angle_atom_site_label_1
_geom_angle_atom_site_label_2
_geom_angle_atom_site_label_3
_geom_angle_site_symmetry_1
_geom_angle_site_symmetry_3
_geom_angle
_geom_angle_publ_flag
O1 Mn1 O1 . 5_656 180.0 ?
O1 Mn1 O3 . . 91.52(11) yes
O1 Mn1 O3 5_656 . 88.48(11) ?
O1 Mn1 O3 . 5_656 88.48(11) yes
O1 Mn1 O3 5_656 5_656 91.52(11) ?
O3 Mn1 O3 . 5_656 180.0 ?
O1 Mn1 O2 . 5_656 93.02(11) yes
O1 Mn1 O2 5_656 5_656 86.98(11) ?
O3 Mn1 O2 . 5_656 93.18(11) ?
O3 Mn1 O2 5_656 5_656 86.83(11) yes
O1 Mn1 O2 . . 86.98(11) yes
O1 Mn1 O2 5_656 . 93.02(11) ?
O3 Mn1 O2 . . 86.83(11) ?
O3 Mn1 O2 5_656 . 93.17(11) yes
O2 Mn1 O2 5_656 . 180.0 ?
O4 N1 O5 . . 122.3(3) ?
O4 N1 C1 . . 119.5(3) ?
O5 N1 C1 . . 118.3(3) ?
O7 N2 O6 . . 123.0(3) ?
O7 N2 C3 . . 118.8(3) ?
O6 N2 C3 . . 118.2(3) ?
O9 N3 O8 . . 123.2(3) ?
O9 N3 C5 . . 119.1(3) ?
O8 N3 C5 . . 117.7(3) ?
C2 C1 C6 . . 124.1(3) yes
C2 C1 N1 . . 115.1(3) yes
C6 C1 N1 . . 120.7(3) yes
C3 C2 C1 . . 119.3(3) yes
C2 C3 C4 . . 121.3(3) yes
C2 C3 N2 . . 119.5(3) yes
C4 C3 N2 . . 119.2(3) yes
C5 C4 C3 . . 119.1(3) yes
C4 C5 C6 . . 124.4(3) yes
C4 C5 N3 . . 115.8(3) yes
C6 C5 N3 . . 119.8(3) yes
O10 C6 C1 . . 124.4(3) yes
O10 C6 C5 . . 123.8(3) yes
C1 C6 C5 . . 111.9(3) yes
C3 C2 H2 . . 120.36 ?
C1 C2 H2 . . 120.37 ?
C3 C4 H4 . . 120.43 ?
C5 C4 H4 . . 120.41 ?

loop_
_geom_bond_atom_site_label_1
_geom_bond_atom_site_label_2
_geom_bond_site_symmetry_2
_geom_bond_distance
_geom_bond_publ_flag
Mn1 O1 . 2.120(3) yes
Mn1 O1 5_656 2.120(3) ?
Mn1 O3 . 2.136(3) yes
Mn1 O3 5_656 2.136(3) ?
Mn1 O2 . 2.190(2) yes
Mn1 O2 . 2.190(2) ?
O4 N1 . 1.219(4) ?
O5 N1 . 1.222(4) ?
O6 N2 . 1.229(4) ?
O7 N2 . 1.225(4) ?
O8 N3 . 1.229(4) ?
O9 N3 . 1.224(4) ?
O10 C6 . 1.257(4) yes
N1 C1 . 1.456(4) yes
N2 C3 . 1.450(4) yes
N3 C5 . 1.460(4) yes
C1 C2 . 1.385(5) yes
C1 C6 . 1.447(5) yes
C2 C3 . 1.380(5) yes
C3 C4 . 1.389(5) yes
C4 C5 . 1.374(5) yes
C5 C6 . 1.456(5) yes
C2 H2 . 0.931 ?
C4 H4 . 0.931 ?
O1 H1A . 0.846(10) ?
O1 H1B . 0.852(10) ?
O2 H2A . 0.848(10) ?
O2 H2B . 0.841(10) ?
O3 H3A . 0.832(10) ?
O3 H3B . 0.841(10) ?
O11 H11A . 0.847(10) ?
O11 H11B . 0.846(10) ?

loop_
_geom_hbond_atom_site_label_D
_geom_hbond_atom_site_label_H
_geom_hbond_atom_site_label_A
_geom_hbond_site_symmetry_A
_geom_hbond_distance_DH
_geom_hbond_distance_HA
_geom_hbond_distance_DA
_geom_hbond_angle_DHA
_geom_hbond_publ_flag
O1 H1A O11 7_575 0.846(10) 1.938(12) 2.780(4) 173(4) yes
O1 H1B O10 7_576 0.852(10) 2.10(2) 2.906(4) 157(4) yes
O2 H2A O10 3_645 0.848(10) 2.048(12) 2.889(4) 172(4) yes
O2 H2A O9 3_645 0.848(10) 2.53(4) 2.986(4) 115(3) yes
O3 H3A O11 1_545 0.832(10) 1.951(12) 2.782(4) 176(5) yes
O3 H3B O6 8_646 0.841(10) 2.047(12) 2.884(4) 174(5) yes
O11 H11A O2 3_656 0.847(10) 2.213(19) 3.006(4) 156(4) yes
O11 H11B O10 5_676 0.846(10) 2.17(2) 2.938(4) 151(4) yes
O11 H11B O4 5_676 0.846(10) 2.27(3) 2.913(4) 133(4) yes
O2 H2B O4 5_666 0.841(10) 2.143(19) 2.930(4) 156(4) yes

loop_
_geom_torsion_atom_site_label_1
_geom_torsion_atom_site_label_2
_geom_torsion_atom_site_label_3
_geom_torsion_atom_site_label_4
_geom_torsion
O4 N1 C1 C2 -162.6(3)
O5 N1 C1 C2 17.1(4)
O4 N1 C1 C6 20.8(5)
O5 N1 C1 C6 -159.6(3)
C6 C1 C2 C3 -2.2(5)
N1 C1 C2 C3 -178.8(3)
C1 C2 C3 C4 0.5(5)
C1 C2 C3 N2 -178.7(3)
O7 N2 C3 C2 167.0(3)
O6 N2 C3 C2 -12.8(4)
O7 N2 C3 C4 -12.2(4)
O6 N2 C3 C4 168.0(3)
C2 C3 C4 C5 1.7(5)
N2 C3 C4 C5 -179.1(3)
C3 C4 C5 C6 -2.3(5)
C3 C4 C5 N3 -178.5(3)
O9 N3 C5 C4 -154.6(3)
O8 N3 C5 C4 25.5(4)
O9 N3 C5 C6 29.0(4)
O8 N3 C5 C6 -150.8(3)
C2 C1 C6 O10 -178.3(3)
N1 C1 C6 O10 -1.9(5)
C2 C1 C6 C5 1.6(5)
N1 C1 C6 C5 178.0(3)
C4 C5 C6 O10 -179.4(3)
N3 C5 C6 O10 -3.4(5)
C4 C5 C6 C1 0.7(4)
N3 C5 C6 C1 176.7(3)
